data_1503575
loop_
_publ_author_name
'Pandey, Rampal'
'Gupta, Rakesh Kumar'
'Li, Pei-Zhou'
'Xu, Qiang'
'Misra, Arvind'
'Pandey, Daya Shankar'

_publ_section_title
;
 Photoassisted &quot;gate-lock&quot; fluorescence &quot;turn-on&quot; in a
 new Schiff base and coordination ability of E-Z isomers.
;
_journal_issue 2
_journal_name_full 'Organic letters'
_journal_page_first 592
_journal_page_last 595
_journal_paper_doi 10.1021/ol2032043
_journal_volume 14
_journal_year 2012
_chemical_formula_moiety 'C24 H16 Co N6 O4, F6 P, H2 O'
_chemical_formula_sum 'C24 H18 Co F6 N6 O5 P'
_chemical_formula_weight 674.34
_chemical_name_systematic
; 
 ? 
;
_space_group_IT_number 2
_symmetry_cell_setting triclinic
_symmetry_space_group_name_Hall '-P 1'
_symmetry_space_group_name_H-M 'P -1'
_atom_sites_solution_hydrogens geom
_atom_sites_solution_primary direct
_atom_sites_solution_secondary difmap
_audit_creation_method SHELXL-97
_cell_angle_alpha 109.96(3)
_cell_angle_beta 105.40(3)
_cell_angle_gamma 97.38(3)
_cell_formula_units_Z 2
_cell_length_a 8.8884(18)
_cell_length_b 12.195(2)
_cell_length_c 14.334(3)
_cell_measurement_reflns_used 331
_cell_measurement_temperature 293(2)
_cell_measurement_theta_max 26.17
_cell_measurement_theta_min 3.26
_cell_volume 1366.2(7)
_computing_cell_refinement PROCESS-AUTO
_computing_data_collection 'Rigaku IP'
_computing_data_reduction PROCESS-AUTO
_computing_molecular_graphics
;
PLATON (Spek, 2003), ORTEPIII (Burnett & Johnson, 1996) and
ORTEP-3 for
Windows (Farrugia, 1997)
;
_computing_publication_material 'publCIF Westrip, S. P. (2008)'
_computing_structure_refinement 'SHELXL97 (Sheldrick, 1997)'
_computing_structure_solution 'SHELXS97 (Sheldrick, 1997)'
_diffrn_ambient_temperature 293(2)
_diffrn_measured_fraction_theta_full 0.970
_diffrn_measured_fraction_theta_max 0.970
_diffrn_measurement_device_type 'Rigaku ip'
_diffrn_measurement_method '\f and \w'
_diffrn_radiation_monochromator graphite
_diffrn_radiation_source 'fine-focus sealed tube'
_diffrn_radiation_type MoK\a
_diffrn_radiation_wavelength 0.71073
_diffrn_reflns_av_R_equivalents 0.0692
_diffrn_reflns_av_sigmaI/netI 0.1081
_diffrn_reflns_limit_h_max 11
_diffrn_reflns_limit_h_min -10
_diffrn_reflns_limit_k_max 15
_diffrn_reflns_limit_k_min -15
_diffrn_reflns_limit_l_max 18
_diffrn_reflns_limit_l_min -18
_diffrn_reflns_number 12957
_diffrn_reflns_theta_full 27.45
_diffrn_reflns_theta_max 27.45
_diffrn_reflns_theta_min 3.00
_diffrn_standards_interval_time 60
_diffrn_standards_number 6075
_exptl_absorpt_coefficient_mu 0.775
_exptl_absorpt_correction_T_max 0.881
_exptl_absorpt_correction_T_min 0.856
_exptl_absorpt_correction_type multi-scan
_exptl_absorpt_process_details '(SADABS; Sheldrick, 1998)'
_exptl_crystal_colour red
_exptl_crystal_density_diffrn 1.639
_exptl_crystal_density_meas ?
_exptl_crystal_density_method 'not measured'
_exptl_crystal_description Block
_exptl_crystal_F_000 680
_exptl_crystal_size_max 0.20
_exptl_crystal_size_mid 0.17
_exptl_crystal_size_min 0.16
_refine_diff_density_max 0.675
_refine_diff_density_min -0.734
_refine_diff_density_rms 0.113
_refine_ls_extinction_coef 0.011(3)
_refine_ls_extinction_expression Fc^*^=kFc[1+0.001xFc^2^\l^3^/sin(2\q)]^-1/4^
_refine_ls_extinction_method SHELXL
_refine_ls_goodness_of_fit_ref 1.084
_refine_ls_hydrogen_treatment mixed
_refine_ls_matrix_type full
_refine_ls_number_parameters 397
_refine_ls_number_reflns 6075
_refine_ls_number_restraints 9
_refine_ls_restrained_S_all 1.085
_refine_ls_R_factor_all 0.1831
_refine_ls_R_factor_gt 0.0856
_refine_ls_shift/su_max 0.000
_refine_ls_shift/su_mean 0.000
_refine_ls_structure_factor_coef Fsqd
_refine_ls_weighting_details 'calc w=1/[\s^2^(Fo^2^)+(0.1314P)^2^+0.1688P] where P=(Fo^2^+2Fc^2^)/3'
_refine_ls_weighting_scheme calc
_refine_ls_wR_factor_gt 0.1527
_refine_ls_wR_factor_ref 0.2116
_reflns_number_gt 2796
_reflns_number_total 6075
_reflns_threshold_expression >2sigma(I)
_cod_data_source_file ol2032043_si_002.cif
_cod_data_source_block 2b
_cod_depositor_comments
;
The following automatic conversions were performed:

'_exptl_absorpt_correction_type' value 'MULTI-SCAN' changed to
'multi-scan' according to
/home/saulius/struct/CIF-dictionaries/cif_core.dic dictionary named
'cif_core.dic' version 2.4.1 from 2010-06-29.

Automatic conversion script
Id: cif_fix_values 1715 2011-07-08 13:25:40Z adriana 

The following automatic conversions were performed:

'_exptl_crystal_density_meas' value 'none' was changed to '?' - the
value is perceived as not measured.

Automatic conversion script
Id: cif_fix_values 3008 2015-01-20 13:52:24Z robertas 
;
_cod_original_cell_volume 1366.2(5)
_cod_database_code 1503575

loop_
_symmetry_equiv_pos_as_xyz
'x, y, z'
'-x, -y, -z'

loop_
_atom_site_label
_atom_site_type_symbol
_atom_site_fract_x
_atom_site_fract_y
_atom_site_fract_z
_atom_site_U_iso_or_equiv
_atom_site_adp_type
_atom_site_occupancy
_atom_site_symmetry_multiplicity
_atom_site_calc_flag
_atom_site_refinement_flags
Co1 Co 0.07501(10) 0.81144(7) 0.22482(7) 0.0470(3) Uani 1 1 d .
N1 N 0.2643(6) 0.8420(4) 0.1869(4) 0.0473(12) Uani 1 1 d .
N2 N -0.0044(6) 0.6898(4) 0.0875(4) 0.0457(12) Uani 1 1 d .
N3 N -0.1307(6) 0.7454(4) 0.2312(4) 0.0507(13) Uani 1 1 d .
N4 N -0.0036(6) 0.9368(5) 0.1853(4) 0.0510(13) Uani 1 1 d .
N5 N 0.1520(7) 0.9353(5) 0.3614(4) 0.0551(13) Uani 1 1 d .
N6 N 0.1743(6) 0.7184(5) 0.2986(4) 0.0495(13) Uani 1 1 d .
C1 C 0.4075(8) 0.9200(6) 0.2491(6) 0.0586(17) Uani 1 1 d .
H1 H 0.4211 0.9675 0.3185 0.070 Uiso 1 1 calc R
C2 C 0.5347(8) 0.9306(7) 0.2109(7) 0.0650(19) Uani 1 1 d .
H2 H 0.6322 0.9851 0.2546 0.078 Uiso 1 1 calc R
C3 C 0.5164(8) 0.8610(7) 0.1094(6) 0.066(2) Uani 1 1 d .
H3 H 0.6008 0.8676 0.0831 0.079 Uiso 1 1 calc R
C4 C 0.3706(8) 0.7807(7) 0.0462(6) 0.0622(18) Uani 1 1 d .
H4 H 0.3556 0.7322 -0.0232 0.075 Uiso 1 1 calc R
C5 C 0.2480(7) 0.7729(5) 0.0867(5) 0.0462(14) Uani 1 1 d .
C6 C 0.0867(7) 0.6862(6) 0.0232(5) 0.0482(14) Uani 1 1 d .
C7 C -0.1532(7) 0.6137(6) 0.0557(5) 0.0495(15) Uani 1 1 d .
C8 C -0.2187(7) 0.6476(6) 0.1448(5) 0.0496(15) Uani 1 1 d .
C9 C -0.3628(8) 0.5797(7) 0.1398(6) 0.0623(18) Uani 1 1 d .
H9 H -0.4211 0.5112 0.0800 0.075 Uiso 1 1 calc R
C10 C -0.4168(9) 0.6161(8) 0.2250(6) 0.073(2) Uani 1 1 d .
H10 H -0.5101 0.5711 0.2243 0.088 Uiso 1 1 calc R
C11 C -0.3310(9) 0.7192(8) 0.3100(7) 0.074(2) Uani 1 1 d .
H11 H -0.3684 0.7478 0.3664 0.089 Uiso 1 1 calc R
C12 C -0.1882(8) 0.7807(7) 0.3114(6) 0.0620(18) Uani 1 1 d .
H12 H -0.1292 0.8496 0.3706 0.074 Uiso 1 1 calc R
C13 C -0.0842(7) 0.9300(6) 0.0897(5) 0.0537(16) Uani 1 1 d .
H13 H -0.1061 0.8583 0.0319 0.064 Uiso 1 1 calc R
C14 C -0.1367(9) 1.0277(7) 0.0742(7) 0.067(2) Uani 1 1 d .
H14 H -0.1929 1.0203 0.0068 0.081 Uiso 1 1 calc R
C15 C -0.1059(11) 1.1328(8) 0.1568(8) 0.083(2) Uani 1 1 d .
H15 H -0.1406 1.1980 0.1469 0.100 Uiso 1 1 calc R
C16 C -0.0224(11) 1.1418(7) 0.2559(8) 0.086(3) Uani 1 1 d .
H16 H 0.0009 1.2133 0.3142 0.103 Uiso 1 1 calc R
C17 C 0.0267(9) 1.0415(6) 0.2671(6) 0.0603(18) Uani 1 1 d .
C18 C 0.1205(10) 1.0445(6) 0.3716(6) 0.071(2) Uani 1 1 d .
C19 C 0.2391(10) 0.9099(6) 0.4436(6) 0.069(2) Uani 1 1 d .
C20 C 0.2505(9) 0.7810(6) 0.4016(5) 0.0634(19) Uani 1 1 d .
C21 C 0.3287(11) 0.7309(8) 0.4666(6) 0.083(2) Uani 1 1 d .
H21 H 0.3799 0.7758 0.5382 0.100 Uiso 1 1 calc R
C22 C 0.3288(12) 0.6088(8) 0.4207(7) 0.086(3) Uani 1 1 d .
H22 H 0.3825 0.5716 0.4617 0.103 Uiso 1 1 calc R
C23 C 0.2499(10) 0.5457(7) 0.3165(7) 0.074(2) Uani 1 1 d .
H23 H 0.2472 0.4645 0.2860 0.089 Uiso 1 1 calc R
C24 C 0.1739(8) 0.6018(6) 0.2558(6) 0.0576(17) Uani 1 1 d .
H24 H 0.1215 0.5583 0.1841 0.069 Uiso 1 1 calc R
O1 O 0.0532(6) 0.6268(4) -0.0699(4) 0.0653(13) Uani 1 1 d .
O2 O -0.2260(6) 0.5316(4) -0.0284(4) 0.0640(13) Uani 1 1 d .
O3 O 0.1501(13) 1.1303(6) 0.4540(6) 0.152(4) Uani 1 1 d .
O4 O 0.2990(9) 0.9774(5) 0.5347(4) 0.120(3) Uani 1 1 d .
P2 P 0.4544(4) 0.2475(2) 0.2179(2) 0.0996(9) Uani 1 1 d .
F4 F 0.2968(14) 0.2687(8) 0.1588(9) 0.253(6) Uani 1 1 d .
F2 F 0.4771(11) 0.3626(8) 0.3136(7) 0.194(4) Uani 1 1 d .
F1 F 0.6048(10) 0.2203(7) 0.2830(6) 0.162(3) Uani 1 1 d .
F5 F 0.4662(12) 0.1471(7) 0.1199(6) 0.177(3) Uani 1 1 d .
F3 F 0.563(2) 0.3329(8) 0.1894(11) 0.293(9) Uani 1 1 d .
F6 F 0.3500(14) 0.1536(11) 0.2345(14) 0.292(8) Uani 1 1 d .
O5 O 0.070(4) 0.454(3) 0.552(4) 0.61(3) Uani 1 1 d DU
H5A H 0.173(4) 0.454(5) 0.550(6) 0.97(2) Uiso 1 1 d D
H5B H 0.004(8) 0.377(5) 0.522(10) 1.17(5) Uiso 1 1 d D

loop_
_atom_site_aniso_label
_atom_site_aniso_U_11
_atom_site_aniso_U_22
_atom_site_aniso_U_33
_atom_site_aniso_U_23
_atom_site_aniso_U_13
_atom_site_aniso_U_12
Co1 0.0468(5) 0.0500(5) 0.0353(5) 0.0094(4) 0.0097(4) 0.0110(4)
N1 0.046(3) 0.046(3) 0.046(3) 0.016(2) 0.010(2) 0.014(2)
N2 0.039(3) 0.050(3) 0.038(3) 0.008(2) 0.012(2) 0.008(2)
N3 0.060(3) 0.052(3) 0.035(3) 0.012(2) 0.014(2) 0.014(3)
N4 0.050(3) 0.056(3) 0.043(3) 0.015(3) 0.015(2) 0.013(3)
N5 0.066(3) 0.053(3) 0.040(3) 0.011(2) 0.012(3) 0.023(3)
N6 0.051(3) 0.058(3) 0.035(3) 0.014(2) 0.014(2) 0.015(3)
C1 0.052(4) 0.055(4) 0.047(4) 0.009(3) 0.002(3) 0.000(3)
C2 0.042(3) 0.071(5) 0.076(6) 0.032(4) 0.010(3) 0.005(3)
C3 0.048(4) 0.086(5) 0.067(5) 0.034(4) 0.022(4) 0.009(4)
C4 0.057(4) 0.077(5) 0.058(5) 0.029(4) 0.021(3) 0.022(4)
C5 0.044(3) 0.049(3) 0.039(4) 0.014(3) 0.005(3) 0.015(3)
C6 0.051(3) 0.054(3) 0.038(4) 0.015(3) 0.014(3) 0.017(3)
C7 0.045(3) 0.051(3) 0.042(4) 0.009(3) 0.009(3) 0.015(3)
C8 0.050(3) 0.054(4) 0.041(4) 0.016(3) 0.013(3) 0.016(3)
C9 0.054(4) 0.072(5) 0.053(4) 0.021(4) 0.013(3) 0.010(4)
C10 0.058(4) 0.089(5) 0.064(5) 0.022(4) 0.026(4) 0.004(4)
C11 0.068(5) 0.096(6) 0.063(5) 0.024(5) 0.038(4) 0.019(4)
C12 0.059(4) 0.079(5) 0.045(4) 0.019(4) 0.018(3) 0.020(4)
C13 0.049(3) 0.068(4) 0.044(4) 0.019(3) 0.015(3) 0.017(3)
C14 0.061(4) 0.084(5) 0.075(6) 0.048(5) 0.026(4) 0.028(4)
C15 0.092(6) 0.080(6) 0.091(7) 0.040(5) 0.035(5) 0.041(5)
C16 0.109(7) 0.067(5) 0.079(7) 0.026(5) 0.026(5) 0.033(5)
C17 0.069(4) 0.060(4) 0.048(4) 0.016(3) 0.020(3) 0.015(4)
C18 0.095(6) 0.053(4) 0.048(5) 0.002(3) 0.019(4) 0.019(4)
C19 0.080(5) 0.056(4) 0.046(4) 0.002(3) 0.008(4) 0.015(4)
C20 0.079(5) 0.063(4) 0.035(4) 0.013(3) 0.007(3) 0.015(4)
C21 0.110(7) 0.083(5) 0.043(5) 0.020(4) 0.005(4) 0.034(5)
C22 0.116(7) 0.086(6) 0.059(6) 0.035(5) 0.016(5) 0.042(5)
C23 0.086(5) 0.075(5) 0.073(6) 0.035(5) 0.029(5) 0.037(4)
C24 0.069(4) 0.052(4) 0.050(4) 0.013(3) 0.023(3) 0.023(3)
O1 0.065(3) 0.075(3) 0.039(3) 0.007(2) 0.017(2) 0.005(2)
O2 0.062(3) 0.059(3) 0.050(3) 0.005(2) 0.013(2) 0.003(2)
O3 0.272(11) 0.081(4) 0.069(5) 0.007(4) 0.026(6) 0.065(6)
O4 0.175(7) 0.088(4) 0.038(3) -0.004(3) -0.025(4) 0.042(4)
P2 0.147(3) 0.0764(15) 0.0669(17) 0.0280(13) 0.0145(16) 0.0435(16)
F4 0.267(12) 0.151(7) 0.208(10) 0.027(7) -0.093(9) 0.093(7)
F2 0.230(9) 0.176(7) 0.120(6) -0.004(5) 0.011(6) 0.132(7)
F1 0.203(7) 0.162(6) 0.111(6) 0.039(5) 0.028(5) 0.103(6)
F5 0.244(9) 0.163(7) 0.099(6) 0.022(5) 0.050(6) 0.066(6)
F3 0.57(3) 0.133(7) 0.280(14) 0.112(9) 0.271(17) 0.079(11)
F6 0.218(10) 0.273(11) 0.61(3) 0.316(15) 0.268(14) 0.139(9)
O5 0.29(4) 0.79(6) 0.90(7) 0.43(5) 0.32(4) 0.08(3)

loop_
_atom_type_symbol
_atom_type_description
_atom_type_scat_dispersion_real
_atom_type_scat_dispersion_imag
_atom_type_scat_source
C C 0.0033 0.0016 'International Tables Vol C Tables 4.2.6.8 and 6.1.1.4'
H H 0.0000 0.0000 'International Tables Vol C Tables 4.2.6.8 and 6.1.1.4'
Co Co 0.3494 0.9721 'International Tables Vol C Tables 4.2.6.8 and 6.1.1.4'
F F 0.0171 0.0103 'International Tables Vol C Tables 4.2.6.8 and 6.1.1.4'
N N 0.0061 0.0033 'International Tables Vol C Tables 4.2.6.8 and 6.1.1.4'
P P 0.1023 0.0942 'International Tables Vol C Tables 4.2.6.8 and 6.1.1.4'
O O 0.0106 0.0060 'International Tables Vol C Tables 4.2.6.8 and 6.1.1.4'

loop_
_geom_angle_atom_site_label_1
_geom_angle_atom_site_label_2
_geom_angle_atom_site_label_3
_geom_angle
N2 Co1 N5 178.8(2)
N2 Co1 N1 83.1(2)
N5 Co1 N1 97.1(2)
N2 Co1 N3 82.9(2)
N5 Co1 N3 96.9(2)
N1 Co1 N3 165.8(2)
N2 Co1 N6 98.2(2)
N5 Co1 N6 83.0(2)
N1 Co1 N6 90.0(2)
N3 Co1 N6 89.4(2)
N2 Co1 N4 96.0(2)
N5 Co1 N4 82.8(2)
N1 Co1 N4 91.3(2)
N3 Co1 N4 92.7(2)
N6 Co1 N4 165.8(2)
C5 N1 C1 118.4(5)
C5 N1 Co1 113.9(4)
C1 N1 Co1 127.6(5)
C6 N2 C7 123.5(5)
C6 N2 Co1 117.9(4)
C7 N2 Co1 118.5(4)
C12 N3 C8 118.2(6)
C12 N3 Co1 128.4(5)
C8 N3 Co1 113.3(4)
C13 N4 C17 117.7(6)
C13 N4 Co1 128.5(5)
C17 N4 Co1 113.8(5)
C18 N5 C19 124.4(6)
C18 N5 Co1 117.7(5)
C19 N5 Co1 117.9(4)
C20 N6 C24 119.4(6)
C20 N6 Co1 114.2(5)
C24 N6 Co1 126.4(5)
N1 C1 C2 121.1(7)
N1 C1 H1 119.5
C2 C1 H1 119.5
C3 C2 C1 120.0(6)
C3 C2 H2 120.0
C1 C2 H2 120.0
C2 C3 C4 118.9(6)
C2 C3 H3 120.6
C4 C3 H3 120.6
C5 C4 C3 119.4(7)
C5 C4 H4 120.3
C3 C4 H4 120.3
N1 C5 C4 122.2(6)
N1 C5 C6 115.4(5)
C4 C5 C6 122.4(6)
O1 C6 N2 129.6(6)
O1 C6 C5 121.4(6)
N2 C6 C5 109.0(5)
O2 C7 N2 129.0(6)
O2 C7 C8 122.6(6)
N2 C7 C8 108.4(5)
N3 C8 C9 121.4(6)
N3 C8 C7 116.5(5)
C9 C8 C7 122.0(6)
C10 C9 C8 119.1(7)
C10 C9 H9 120.5
C8 C9 H9 120.5
C11 C10 C9 119.0(7)
C11 C10 H10 120.5
C9 C10 H10 120.5
C10 C11 C12 119.3(7)
C10 C11 H11 120.4
C12 C11 H11 120.4
N3 C12 C11 122.9(7)
N3 C12 H12 118.5
C11 C12 H12 118.5
N4 C13 C14 121.8(7)
N4 C13 H13 119.1
C14 C13 H13 119.1
C15 C14 C13 120.2(8)
C15 C14 H14 119.9
C13 C14 H14 119.9
C14 C15 C16 118.9(8)
C14 C15 H15 120.5
C16 C15 H15 120.5
C15 C16 C17 118.6(8)
C15 C16 H16 120.7
C17 C16 H16 120.7
N4 C17 C16 122.8(7)
N4 C17 C18 115.3(6)
C16 C17 C18 121.9(7)
O3 C18 N5 126.0(8)
O3 C18 C17 123.3(8)
N5 C18 C17 110.4(6)
O4 C19 N5 127.2(7)
O4 C19 C20 123.8(8)
N5 C19 C20 109.0(6)
N6 C20 C21 122.7(7)
N6 C20 C19 115.7(6)
C21 C20 C19 121.5(7)
C20 C21 C22 117.4(8)
C20 C21 H21 121.3
C22 C21 H21 121.3
C23 C22 C21 119.5(8)
C23 C22 H22 120.3
C21 C22 H22 120.3
C22 C23 C24 120.0(8)
C22 C23 H23 120.0
C24 C23 H23 120.0
N6 C24 C23 121.0(7)
N6 C24 H24 119.5
C23 C24 H24 119.5
F6 P2 F2 103.1(7)
F6 P2 F4 86.2(7)
F2 P2 F4 89.9(5)
F6 P2 F5 89.1(7)
F2 P2 F5 167.0(6)
F4 P2 F5 95.4(6)
F6 P2 F1 88.7(6)
F2 P2 F1 89.4(4)
F4 P2 F1 174.5(7)
F5 P2 F1 86.4(5)
F6 P2 F3 173.4(7)
F2 P2 F3 83.4(6)
F4 P2 F3 94.3(8)
F5 P2 F3 84.3(5)
F1 P2 F3 91.0(8)
H5B O5 H5A 112(8)
H5A O5 H5B 112(8)

loop_
_geom_bond_atom_site_label_1
_geom_bond_atom_site_label_2
_geom_bond_distance
Co1 N2 1.890(5)
Co1 N5 1.894(5)
Co1 N1 1.931(5)
Co1 N3 1.939(5)
Co1 N6 1.940(5)
Co1 N4 1.950(6)
N1 C5 1.350(8)
N1 C1 1.352(8)
N2 C6 1.374(8)
N2 C7 1.376(8)
N3 C12 1.341(8)
N3 C8 1.344(8)
N4 C13 1.336(8)
N4 C17 1.341(8)
N5 C18 1.363(9)
N5 C19 1.382(10)
N6 C20 1.338(8)
N6 C24 1.341(8)
C1 C2 1.391(9)
C1 H1 0.9300
C2 C3 1.364(10)
C2 H2 0.9300
C3 C4 1.380(9)
C3 H3 0.9300
C4 C5 1.372(9)
C4 H4 0.9300
C5 C6 1.504(8)
C6 O1 1.211(7)
C7 O2 1.212(7)
C7 C8 1.496(9)
C8 C9 1.403(9)
C9 C10 1.384(10)
C9 H9 0.9300
C10 C11 1.364(11)
C10 H10 0.9300
C11 C12 1.380(9)
C11 H11 0.9300
C12 H12 0.9300
C13 C14 1.398(9)
C13 H13 0.9300
C14 C15 1.349(11)
C14 H14 0.9300
C15 C16 1.376(12)
C15 H15 0.9300
C16 C17 1.395(11)
C16 H16 0.9300
C17 C18 1.495(11)
C18 O3 1.216(9)
C19 O4 1.204(9)
C19 C20 1.507(10)
C20 C21 1.370(11)
C21 C22 1.408(11)
C21 H21 0.9300
C22 C23 1.354(11)
C22 H22 0.9300
C23 C24 1.376(10)
C23 H23 0.9300
C24 H24 0.9300
P2 F6 1.503(8)
P2 F2 1.536(8)
P2 F4 1.537(9)
P2 F5 1.556(8)
P2 F1 1.558(8)
P2 F3 1.560(10)
O5 H5B 0.93(10)
O5 H5A 0.92(6)

loop_
_geom_torsion_atom_site_label_1
_geom_torsion_atom_site_label_2
_geom_torsion_atom_site_label_3
_geom_torsion_atom_site_label_4
_geom_torsion
N2 Co1 N1 C5 3.6(4)
N5 Co1 N1 C5 -175.3(4)
N3 Co1 N1 C5 14.3(11)
N6 Co1 N1 C5 101.8(4)
N4 Co1 N1 C5 -92.3(4)
N2 Co1 N1 C1 -174.4(6)
N5 Co1 N1 C1 6.8(6)
N3 Co1 N1 C1 -163.7(8)
N6 Co1 N1 C1 -76.1(6)
N4 Co1 N1 C1 89.7(6)
N1 Co1 N2 C6 -7.5(5)
N3 Co1 N2 C6 175.1(5)
N6 Co1 N2 C6 -96.5(5)
N4 Co1 N2 C6 83.1(5)
N1 Co1 N2 C7 175.7(5)
N3 Co1 N2 C7 -1.6(5)
N6 Co1 N2 C7 86.7(5)
N4 Co1 N2 C7 -93.6(5)
N2 Co1 N3 C12 179.9(6)
N5 Co1 N3 C12 -1.3(6)
N1 Co1 N3 C12 169.2(8)
N6 Co1 N3 C12 81.5(6)
N4 Co1 N3 C12 -84.4(6)
N2 Co1 N3 C8 4.2(4)
N5 Co1 N3 C8 -177.0(5)
N1 Co1 N3 C8 -6.5(12)
N6 Co1 N3 C8 -94.2(5)
N4 Co1 N3 C8 99.9(5)
N2 Co1 N4 C13 -0.8(5)
N5 Co1 N4 C13 179.4(5)
N1 Co1 N4 C13 82.4(5)
N3 Co1 N4 C13 -84.0(5)
N6 Co1 N4 C13 177.7(7)
N2 Co1 N4 C17 177.8(4)
N5 Co1 N4 C17 -2.0(4)
N1 Co1 N4 C17 -99.0(5)
N3 Co1 N4 C17 94.6(5)
N6 Co1 N4 C17 -3.7(11)
N1 Co1 N5 C18 91.4(6)
N3 Co1 N5 C18 -91.0(6)
N6 Co1 N5 C18 -179.5(6)
N4 Co1 N5 C18 0.9(5)
N1 Co1 N5 C19 -87.4(5)
N3 Co1 N5 C19 90.3(5)
N6 Co1 N5 C19 1.8(5)
N4 Co1 N5 C19 -177.8(5)
N2 Co1 N6 C20 177.6(5)
N5 Co1 N6 C20 -2.6(5)
N1 Co1 N6 C20 94.5(5)
N3 Co1 N6 C20 -99.7(5)
N4 Co1 N6 C20 -0.9(11)
N2 Co1 N6 C24 -1.6(5)
N5 Co1 N6 C24 178.1(5)
N1 Co1 N6 C24 -84.7(5)
N3 Co1 N6 C24 81.1(5)
N4 Co1 N6 C24 179.9(7)
C5 N1 C1 C2 0.9(10)
Co1 N1 C1 C2 178.7(5)
N1 C1 C2 C3 -0.4(11)
C1 C2 C3 C4 -0.1(11)
C2 C3 C4 C5 0.2(11)
C1 N1 C5 C4 -0.8(9)
Co1 N1 C5 C4 -179.0(5)
C1 N1 C5 C6 178.6(6)
Co1 N1 C5 C6 0.4(7)
C3 C4 C5 N1 0.3(10)
C3 C4 C5 C6 -179.1(6)
C7 N2 C6 O1 6.0(11)
Co1 N2 C6 O1 -170.6(6)
C7 N2 C6 C5 -174.3(5)
Co1 N2 C6 C5 9.1(7)
N1 C5 C6 O1 173.8(6)
C4 C5 C6 O1 -6.8(10)
N1 C5 C6 N2 -5.9(8)
C4 C5 C6 N2 173.5(6)
C6 N2 C7 O2 2.6(11)
Co1 N2 C7 O2 179.2(6)
C6 N2 C7 C8 -177.5(5)
Co1 N2 C7 C8 -1.0(7)
C12 N3 C8 C9 -3.3(10)
Co1 N3 C8 C9 172.9(5)
C12 N3 C8 C7 177.9(6)
Co1 N3 C8 C7 -5.9(7)
O2 C7 C8 N3 -175.6(6)
N2 C7 C8 N3 4.5(8)
O2 C7 C8 C9 5.6(10)
N2 C7 C8 C9 -174.3(6)
N3 C8 C9 C10 1.4(11)
C7 C8 C9 C10 -179.9(7)
C8 C9 C10 C11 2.1(12)
C9 C10 C11 C12 -3.7(13)
C8 N3 C12 C11 1.7(11)
Co1 N3 C12 C11 -173.8(6)
C10 C11 C12 N3 1.8(12)
C17 N4 C13 C14 -0.3(9)
Co1 N4 C13 C14 178.2(4)
N4 C13 C14 C15 0.3(10)
C13 C14 C15 C16 0.1(12)
C14 C15 C16 C17 -0.3(13)
C13 N4 C17 C16 0.0(10)
Co1 N4 C17 C16 -178.7(6)
C13 N4 C17 C18 -178.6(6)
Co1 N4 C17 C18 2.6(7)
C15 C16 C17 N4 0.3(12)
C15 C16 C17 C18 178.8(7)
C19 N5 C18 O3 -7.4(14)
Co1 N5 C18 O3 173.9(8)
C19 N5 C18 C17 178.8(6)
Co1 N5 C18 C17 0.2(8)
N4 C17 C18 O3 -175.8(9)
C16 C17 C18 O3 5.5(13)
N4 C17 C18 N5 -1.9(9)
C16 C17 C18 N5 179.5(7)
C18 N5 C19 O4 0.2(14)
Co1 N5 C19 O4 178.8(8)
C18 N5 C19 C20 -179.3(7)
Co1 N5 C19 C20 -0.6(8)
C24 N6 C20 C21 -0.2(11)
Co1 N6 C20 C21 -179.5(6)
C24 N6 C20 C19 -177.7(6)
Co1 N6 C20 C19 3.0(8)
O4 C19 C20 N6 178.9(8)
N5 C19 C20 N6 -1.6(9)
O4 C19 C20 C21 1.4(14)
N5 C19 C20 C21 -179.1(7)
N6 C20 C21 C22 0.8(13)
C19 C20 C21 C22 178.1(8)
C20 C21 C22 C23 -1.4(14)
C21 C22 C23 C24 1.6(13)
C20 N6 C24 C23 0.4(10)
Co1 N6 C24 C23 179.5(5)
C22 C23 C24 N6 -1.0(12)
